data_7045076
loop_
_publ_author_name
'Liang, Ming-Li'
'Ma, Yun-Xiang'
'Hu, Chun-Li'
'Kong, Fang'
'Mao, Jiang-Gao'

_publ_section_title
;
 A(VO<sub>2</sub>F)(SeO<sub>3</sub>) (A = Sr, Ba) and
 Ba(MOF<sub>2</sub>)(TeO<sub>4</sub>) (M = Mo, W): first examples of
 alkali-earth selenites/tellurites with a fluorinated d<sup>0</sup>-TM
 octahedron.
;
_journal_issue 5
_journal_name_full 'Dalton transactions (Cambridge, England : 2003)'
_journal_page_first 1513
_journal_page_last 1519
_journal_paper_doi 10.1039/c7dt04442a
_journal_volume 47
_journal_year 2018
_chemical_formula_sum 'Ba F2 Mo O5 Te'
_chemical_formula_weight 478.87
_chemical_name_systematic Ba(MoOF2)(TeO4)
_space_group_IT_number 14
_space_group_name_Hall '-P 2ybc'
_space_group_name_H-M_alt 'P 1 21/c 1'
_symmetry_cell_setting monoclinic
_symmetry_space_group_name_Hall '-P 2ybc'
_symmetry_space_group_name_H-M 'P 1 21/c 1'
_atom_sites_solution_primary direct
_atom_sites_solution_secondary difmap
_audit_creation_method SHELXL-97
_audit_update_record
;
2017-11-21 deposited with the CCDC.
2017-12-18 downloaded from the CCDC.
;
_cell_angle_alpha 90.00
_cell_angle_beta 116.145(3)
_cell_angle_gamma 90.00
_cell_formula_units_Z 4
_cell_length_a 5.4281(5)
_cell_length_b 10.1306(7)
_cell_length_c 12.3186(8)
_cell_measurement_reflns_used 1841
_cell_measurement_temperature 293(2)
_cell_measurement_theta_max 29.0380
_cell_measurement_theta_min 3.6430
_cell_volume 608.09(8)
_computing_structure_refinement 'SHELXL-97 (Sheldrick, 2008)'
_computing_structure_solution 'SHELXS-97 (Sheldrick, 2008)'
_diffrn_ambient_temperature 293(2)
_diffrn_detector_area_resol_mean 10.3503
_diffrn_measured_fraction_theta_full 0.998
_diffrn_measured_fraction_theta_max 0.998
_diffrn_measurement_device_type 'SuperNova, Dual, Cu at zero, Atlas'
_diffrn_measurement_method '\w scans'
_diffrn_radiation_monochromator graphite
_diffrn_radiation_source 'fine-focus sealed tube'
_diffrn_radiation_type MoK\a
_diffrn_radiation_wavelength 0.71073
_diffrn_reflns_av_R_equivalents 0.0367
_diffrn_reflns_av_sigmaI/netI 0.0414
_diffrn_reflns_limit_h_max 6
_diffrn_reflns_limit_h_min -5
_diffrn_reflns_limit_k_max 10
_diffrn_reflns_limit_k_min -12
_diffrn_reflns_limit_l_max 15
_diffrn_reflns_limit_l_min -15
_diffrn_reflns_number 3930
_diffrn_reflns_theta_full 26.37
_diffrn_reflns_theta_max 26.37
_diffrn_reflns_theta_min 3.69
_exptl_absorpt_coefficient_mu 13.206
_exptl_absorpt_correction_T_max 1.00000
_exptl_absorpt_correction_T_min 0.68975
_exptl_absorpt_correction_type multi-scan
_exptl_absorpt_process_details
;
CrysAlisPro, Agilent Technologies,
Version 1.171.37.33 (release 27-03-2014 CrysAlis171 .NET)
(compiled Mar 27 2014,17:12:48)
Empirical absorption correction using spherical harmonics,
 implemented in SCALE3 ABSPACK scaling algorithm.
;
_exptl_crystal_colour Colorless
_exptl_crystal_density_diffrn 5.231
_exptl_crystal_density_method 'not measured'
_exptl_crystal_description Plate
_exptl_crystal_F_000 832
_exptl_crystal_size_max 0.08
_exptl_crystal_size_mid 0.06
_exptl_crystal_size_min 0.03
_refine_diff_density_max 0.915
_refine_diff_density_min -1.001
_refine_diff_density_rms 0.261
_refine_ls_extinction_method none
_refine_ls_goodness_of_fit_ref 1.043
_refine_ls_matrix_type full
_refine_ls_number_parameters 91
_refine_ls_number_reflns 1245
_refine_ls_number_restraints 0
_refine_ls_restrained_S_all 1.043
_refine_ls_R_factor_all 0.0335
_refine_ls_R_factor_gt 0.0248
_refine_ls_shift/su_max 0.001
_refine_ls_shift/su_mean 0.000
_refine_ls_structure_factor_coef Fsqd
_refine_ls_weighting_details 'calc w=1/[\s^2^(Fo^2^)+(0.0215P)^2^+0.0000P] where P=(Fo^2^+2Fc^2^)/3'
_refine_ls_weighting_scheme calc
_refine_ls_wR_factor_gt 0.0499
_refine_ls_wR_factor_ref 0.0550
_reflns_number_gt 1086
_reflns_number_total 1245
_reflns_threshold_expression >2sigma(I)
_cod_data_source_file c7dt04442a2.cif
_cod_data_source_block Ba(MoOF2)(TeO4)
_cod_depositor_comments
;
The following automatic conversions were performed:

'_symmetry_cell_setting' value 'Monoclinic' changed to 'monoclinic'
according to
/home/data/users/saulius/crontab/automatic-downloads/rss-feeds/RSC/lib/dictionaries/cif_core.dic
dictionary named 'cif_core.dic' version 2.4.2 from 2011-04-26.

Automatic conversion script
Id: cif_fix_values 4973 2017-02-22 13:04:09Z antanas 

 Adding full bibliography for 7045074--7045077.cif.
;
_cod_original_sg_symbol_H-M P21/c
_cod_database_code 7045076

loop_
_symmetry_equiv_pos_as_xyz
'x, y, z'
'-x, y+1/2, -z+1/2'
'-x, -y, -z'
'x, -y-1/2, z-1/2'

loop_
_atom_site_label
_atom_site_type_symbol
_atom_site_fract_x
_atom_site_fract_y
_atom_site_fract_z
_atom_site_U_iso_or_equiv
_atom_site_adp_type
_atom_site_occupancy
_atom_site_symmetry_multiplicity
_atom_site_calc_flag
Te2 Te -0.43725(9) 0.38416(4) -0.56802(3) 0.00947(13) Uani 1 1 d
Mo3 Mo -0.62451(13) 0.23879(5) -0.35479(5) 0.00985(15) Uani 1 1 d
F2 F -1.0172(9) 0.1727(3) -0.4750(3) 0.0176(9) Uani 1 1 d
F3 F -0.5853(9) 0.0343(3) -0.3952(3) 0.0173(9) Uani 1 1 d
O1 O -0.7094(10) 0.5178(4) -0.5951(4) 0.0113(10) Uani 1 1 d
O4 O -0.7237(10) 0.1656(4) -0.2398(4) 0.0149(11) Uani 1 1 d
O5 O -0.5983(11) 0.2514(4) -0.5125(4) 0.0154(11) Uani 1 1 d
O6 O -0.7330(11) 0.3985(4) -0.3519(4) 0.0201(12) Uani 1 1 d
O7 O -0.2771(11) 0.2430(4) -0.2633(4) 0.0176(11) Uani 1 1 d
Ba1 Ba -0.91693(9) 0.04202(4) -0.65338(3) 0.01450(13) Uani 1 1 d

loop_
_atom_site_aniso_label
_atom_site_aniso_U_11
_atom_site_aniso_U_22
_atom_site_aniso_U_33
_atom_site_aniso_U_23
_atom_site_aniso_U_13
_atom_site_aniso_U_12
Te2 0.0103(3) 0.0103(2) 0.0087(2) 0.00011(16) 0.0050(2) 0.00026(17)
Mo3 0.0113(4) 0.0104(3) 0.0085(3) 0.0007(2) 0.0049(3) -0.0001(2)
F2 0.016(3) 0.019(2) 0.0134(19) 0.0050(16) 0.0028(18) -0.0009(17)
F3 0.019(3) 0.0125(18) 0.019(2) -0.0011(16) 0.0068(19) 0.0005(16)
O1 0.007(3) 0.012(2) 0.011(2) 0.0018(18) 0.000(2) 0.0049(18)
O4 0.016(3) 0.017(2) 0.012(2) 0.0058(19) 0.006(2) -0.003(2)
O5 0.023(3) 0.011(2) 0.016(2) -0.0008(19) 0.012(2) -0.007(2)
O6 0.022(3) 0.014(2) 0.031(3) 0.000(2) 0.018(3) 0.004(2)
O7 0.010(3) 0.024(2) 0.013(2) 0.003(2) 0.001(2) -0.001(2)
Ba1 0.0129(3) 0.0161(2) 0.0122(2) -0.00073(16) 0.00338(19) -0.00139(17)

loop_
_atom_type_symbol
_atom_type_description
_atom_type_scat_dispersion_real
_atom_type_scat_dispersion_imag
_atom_type_scat_source
Ba Ba -0.3244 2.2819 'International Tables Vol C Tables 4.2.6.8 and 6.1.1.4'
F F 0.0171 0.0103 'International Tables Vol C Tables 4.2.6.8 and 6.1.1.4'
Mo Mo -1.6832 0.6857 'International Tables Vol C Tables 4.2.6.8 and 6.1.1.4'
O O 0.0106 0.0060 'International Tables Vol C Tables 4.2.6.8 and 6.1.1.4'
Te Te -0.5308 1.6751 'International Tables Vol C Tables 4.2.6.8 and 6.1.1.4'

loop_
_geom_angle_atom_site_label_1
_geom_angle_atom_site_label_2
_geom_angle_atom_site_label_3
_geom_angle
_geom_angle_site_symmetry_1
_geom_angle_site_symmetry_3
O5 Te2 O1 97.0(2) . .
O5 Te2 O1 91.82(18) . 3_464
O1 Te2 O1 76.5(2) . 3_464
O5 Te2 O4 86.42(18) . 4_565
O1 Te2 O4 79.62(18) . 4_565
O1 Te2 O4 155.67(18) 3_464 4_565
O5 Te2 Te2 95.47(13) . 3_464
O1 Te2 Te2 39.84(13) . 3_464
O1 Te2 Te2 36.67(12) 3_464 3_464
O4 Te2 Te2 119.32(12) 4_565 3_464
O5 Te2 Mo3 98.01(13) . 4_565
O1 Te2 Mo3 102.69(12) . 4_565
O1 Te2 Mo3 170.15(12) 3_464 4_565
O4 Te2 Mo3 27.36(13) 4_565 4_565
Te2 Te2 Mo3 141.63(2) 3_464 4_565
O7 Mo3 O6 104.4(2) . .
O7 Mo3 O4 96.4(2) . .
O6 Mo3 O4 98.1(2) . .
O7 Mo3 O5 96.2(2) . .
O6 Mo3 O5 97.48(19) . .
O4 Mo3 O5 156.86(18) . .
O7 Mo3 F2 161.88(19) . .
O6 Mo3 F2 93.7(2) . .
O4 Mo3 F2 82.34(17) . .
O5 Mo3 F2 79.67(18) . .
O7 Mo3 F3 89.08(18) . .
O6 Mo3 F3 166.1(2) . .
O4 Mo3 F3 83.43(16) . .
O5 Mo3 F3 77.45(15) . .
F2 Mo3 F3 72.81(15) . .
O7 Mo3 Te2 66.09(15) . 4_566
O6 Mo3 Te2 105.45(15) . 4_566
O4 Mo3 Te2 30.34(15) . 4_566
O5 Mo3 Te2 153.74(14) . 4_566
F2 Mo3 Te2 110.92(10) . 4_566
F3 Mo3 Te2 82.85(10) . 4_566
Te2 O1 Te2 103.5(2) . 3_464
Mo3 O4 Te2 122.3(3) . 4_566
Te2 O5 Mo3 129.4(2) . .

loop_
_geom_bond_atom_site_label_1
_geom_bond_atom_site_label_2
_geom_bond_distance
_geom_bond_site_symmetry_2
Te2 O5 1.889(4) .
Te2 O1 1.921(4) .
Te2 O1 2.061(4) 3_464
Te2 O4 2.062(4) 4_565
Te2 Te2 3.1284(8) 3_464
Te2 Mo3 3.4496(7) 4_565
Mo3 O7 1.719(5) .
Mo3 O6 1.727(4) .
Mo3 O4 1.875(4) .
Mo3 O5 2.013(4) .
Mo3 F2 2.098(4) .
Mo3 F3 2.163(3) .
Mo3 Te2 3.4496(7) 4_566
O1 Te2 2.061(4) 3_464
O4 Te2 2.062(4) 4_566
